data_7026519
loop_
_publ_author_name
'Ishii, Akihiko'
'Yamaguchi, Yuki'
'Nakata, Norio'

_publ_section_title
;
 Thermal reaction of a (hydrido)(selenolato)platinum(II) complex having a
 dibenzobarrelenyl group leading to three cyclometalations.
;
_journal_issue 27
_journal_name_full 'Dalton transactions (Cambridge, England : 2003)'
_journal_page_first 6181
_journal_page_last 6183
_journal_paper_doi 10.1039/c0dt00483a
_journal_volume 39
_journal_year 2010
_chemical_formula_moiety 'C52 H40 P2 Pt Se, C H2 Cl2'
_chemical_formula_sum 'C53 H42 Cl2 P2 Pt Se'
_chemical_formula_weight 1085.76
_chemical_name_common (PPh3)2PtSeDbb_CH2Cl2
_chemical_name_systematic
;
selenaplatinacycle
;
_space_group_IT_number 2
_symmetry_cell_setting triclinic
_symmetry_Int_Tables_number 2
_symmetry_space_group_name_Hall '-P 1'
_symmetry_space_group_name_H-M 'P -1'
_atom_sites_solution_hydrogens geom
_atom_sites_solution_primary direct
_atom_sites_solution_secondary difmap
_audit_creation_method SHELXL-97
_cell_angle_alpha 74.7340(10)
_cell_angle_beta 69.4590(10)
_cell_angle_gamma 61.9440(10)
_cell_formula_units_Z 2
_cell_length_a 12.9249(5)
_cell_length_b 13.1578(5)
_cell_length_c 15.7079(6)
_cell_measurement_temperature 103(2)
_cell_measurement_theta_max 0.371
_cell_measurement_theta_min 0.287
_cell_volume 2191.88(15)
_computing_cell_refinement 'Bruker SMART'
_computing_data_collection 'Bruker SMART'
_computing_data_reduction 'Bruker SMART'
_computing_molecular_graphics ORTEP
_computing_publication_material CIFTAB
_computing_structure_refinement 'SHELXL-97 (Sheldrick, 1997)'
_computing_structure_solution 'SHELXS-97 (Sheldrick, 1990)'
_diffrn_ambient_temperature 103(2)
_diffrn_measured_fraction_theta_full 0.997
_diffrn_measured_fraction_theta_max 0.997
_diffrn_measurement_device_type 'CCD area detector'
_diffrn_measurement_method 'phi and omega scans'
_diffrn_radiation_monochromator graphite
_diffrn_radiation_source 'fine-focus sealed tube'
_diffrn_radiation_type MoK\a
_diffrn_radiation_wavelength 0.71073
_diffrn_reflns_av_R_equivalents 0.0220
_diffrn_reflns_av_sigmaI/netI 0.0395
_diffrn_reflns_limit_h_max 15
_diffrn_reflns_limit_h_min -15
_diffrn_reflns_limit_k_max 15
_diffrn_reflns_limit_k_min -15
_diffrn_reflns_limit_l_max 19
_diffrn_reflns_limit_l_min -15
_diffrn_reflns_number 13369
_diffrn_reflns_theta_full 25.50
_diffrn_reflns_theta_max 25.50
_diffrn_reflns_theta_min 1.77
_exptl_absorpt_coefficient_mu 4.263
_exptl_absorpt_correction_T_max 0.3711
_exptl_absorpt_correction_T_min 0.2872
_exptl_absorpt_correction_type empirical
_exptl_crystal_colour paleyellow
_exptl_crystal_density_diffrn 1.645
_exptl_crystal_density_meas ?
_exptl_crystal_density_method 'not measured'
_exptl_crystal_description prism
_exptl_crystal_F_000 1072
_exptl_crystal_size_max 0.39
_exptl_crystal_size_mid 0.30
_exptl_crystal_size_min 0.29
_refine_diff_density_max 1.886
_refine_diff_density_min -0.555
_refine_diff_density_rms 0.114
_refine_ls_extinction_method none
_refine_ls_goodness_of_fit_ref 1.050
_refine_ls_hydrogen_treatment constr
_refine_ls_matrix_type full
_refine_ls_number_parameters 560
_refine_ls_number_reflns 8123
_refine_ls_number_restraints 0
_refine_ls_restrained_S_all 1.050
_refine_ls_R_factor_all 0.0318
_refine_ls_R_factor_gt 0.0286
_refine_ls_shift/su_max 0.001
_refine_ls_shift/su_mean 0.000
_refine_ls_structure_factor_coef Fsqd
_refine_ls_weighting_details 'calc w=1/[\s^2^(Fo^2^)+(0.0392P)^2^+0.6858P] where P=(Fo^2^+2Fc^2^)/3'
_refine_ls_weighting_scheme calc
_refine_ls_wR_factor_gt 0.0691
_refine_ls_wR_factor_ref 0.0706
_reflns_number_gt 7509
_reflns_number_total 8123
_reflns_threshold_expression >2sigma(I)
_cod_data_source_file c0dt00483a.txt
_cod_data_source_block naka141
_cod_depositor_comments
;
The following automatic conversions were performed:

'_exptl_crystal_density_meas' value 'not measured' was changed to '?'
- the value is perceived as not measured.

Automatic conversion script
Id: cif_fix_values 3008 2015-01-20 13:52:24Z robertas 
;
_cod_original_sg_symbol_H-M P-1
_cod_database_code 7026519

loop_
_symmetry_equiv_pos_as_xyz
'x, y, z'
'-x, -y, -z'

loop_
_atom_site_label
_atom_site_type_symbol
_atom_site_fract_x
_atom_site_fract_y
_atom_site_fract_z
_atom_site_U_iso_or_equiv
_atom_site_adp_type
_atom_site_occupancy
_atom_site_symmetry_multiplicity
_atom_site_calc_flag
_atom_site_refinement_flags
_atom_site_disorder_assembly
_atom_site_disorder_group
Pt1 Pt 0.191940(12) 0.076509(11) 0.248883(9) 0.01382(6) Uani 1 1 d . . .
Se1 Se 0.20084(3) -0.10974(3) 0.33512(2) 0.01672(9) Uani 1 1 d . . .
C1 C 0.1969(3) -0.1314(3) 0.2164(2) 0.0153(7) Uani 1 1 d . . .
C2 C 0.2067(3) -0.0200(3) 0.1587(2) 0.0155(7) Uani 1 1 d . . .
C3 C 0.2119(3) -0.0146(3) 0.0711(2) 0.0165(8) Uani 1 1 d . . .
H1 H 0.2187 0.0482 0.0264 0.020 Uiso 1 1 calc R . .
C4 C 0.3028(3) -0.2346(3) 0.1711(2) 0.0176(8) Uani 1 1 d . . .
C5 C 0.3887(3) -0.3277(3) 0.2095(3) 0.0194(8) Uani 1 1 d . . .
H2 H 0.3822 -0.3353 0.2728 0.023 Uiso 1 1 calc R . .
C6 C 0.4843(3) -0.4100(3) 0.1554(3) 0.0213(8) Uani 1 1 d . . .
H3 H 0.5439 -0.4742 0.1816 0.026 Uiso 1 1 calc R . .
C7 C 0.4938(3) -0.3993(3) 0.0635(3) 0.0207(8) Uani 1 1 d . . .
H4 H 0.5608 -0.4555 0.0266 0.025 Uiso 1 1 calc R . .
C8 C 0.4066(3) -0.3076(3) 0.0244(2) 0.0184(8) Uani 1 1 d . . .
H5 H 0.4136 -0.3006 -0.0390 0.022 Uiso 1 1 calc R . .
C9 C 0.3093(3) -0.2264(3) 0.0785(2) 0.0169(8) Uani 1 1 d . . .
C10 C 0.0829(3) -0.1287(3) 0.2068(2) 0.0167(8) Uani 1 1 d . . .
C11 C -0.0192(3) -0.1281(3) 0.2755(3) 0.0207(8) Uani 1 1 d . . .
H6 H -0.0224 -0.1327 0.3377 0.025 Uiso 1 1 calc R . .
C12 C -0.1181(4) -0.1207(4) 0.2525(3) 0.0275(9) Uani 1 1 d . . .
H7 H -0.1893 -0.1192 0.2993 0.033 Uiso 1 1 calc R . .
C13 C -0.1126(4) -0.1158(3) 0.1624(3) 0.0254(9) Uani 1 1 d . . .
H8 H -0.1802 -0.1107 0.1475 0.030 Uiso 1 1 calc R . .
C14 C -0.0084(3) -0.1181(3) 0.0927(3) 0.0208(8) Uani 1 1 d . . .
H9 H -0.0040 -0.1166 0.0307 0.025 Uiso 1 1 calc R . .
C15 C 0.0879(3) -0.1226(3) 0.1153(2) 0.0171(8) Uani 1 1 d . . .
C16 C 0.2061(3) -0.1189(3) 0.0488(2) 0.0168(8) Uani 1 1 d . . .
H10 H 0.2095 -0.1129 -0.0168 0.020 Uiso 1 1 calc R . .
P1 P 0.20038(9) 0.14632(8) 0.36545(6) 0.01579(19) Uani 1 1 d . . .
C17 C 0.2457(3) 0.0341(3) 0.4597(2) 0.0191(8) Uani 1 1 d . . .
C18 C 0.1585(4) -0.0061(3) 0.5181(3) 0.0222(8) Uani 1 1 d . . .
H11 H 0.0799 0.0263 0.5085 0.027 Uiso 1 1 calc R . .
C19 C 0.1866(4) -0.0923(4) 0.5893(3) 0.0269(9) Uani 1 1 d . . .
H12 H 0.1271 -0.1190 0.6287 0.032 Uiso 1 1 calc R . .
C20 C 0.2997(4) -0.1397(4) 0.6038(3) 0.0337(10) Uani 1 1 d . . .
H13 H 0.3183 -0.1990 0.6531 0.040 Uiso 1 1 calc R . .
C21 C 0.3871(4) -0.1015(4) 0.5466(3) 0.0364(11) Uani 1 1 d . . .
H14 H 0.4656 -0.1350 0.5565 0.044 Uiso 1 1 calc R . .
C22 C 0.3597(4) -0.0147(4) 0.4753(3) 0.0282(9) Uani 1 1 d . . .
H15 H 0.4196 0.0119 0.4365 0.034 Uiso 1 1 calc R . .
C23 C 0.0604(4) 0.2537(3) 0.4282(2) 0.0210(8) Uani 1 1 d . . .
C24 C 0.0554(4) 0.2998(4) 0.5002(3) 0.0275(9) Uani 1 1 d . . .
H16 H 0.1275 0.2780 0.5170 0.033 Uiso 1 1 calc R . .
C25 C -0.0553(5) 0.3780(4) 0.5475(3) 0.0378(11) Uani 1 1 d . . .
H17 H -0.0585 0.4119 0.5954 0.045 Uiso 1 1 calc R . .
C26 C -0.1605(4) 0.4065(4) 0.5250(3) 0.0437(13) Uani 1 1 d . . .
H18 H -0.2362 0.4594 0.5579 0.052 Uiso 1 1 calc R . .
C27 C -0.1563(4) 0.3587(4) 0.4551(3) 0.0401(12) Uani 1 1 d . . .
H19 H -0.2293 0.3773 0.4408 0.048 Uiso 1 1 calc R . .
C28 C -0.0463(4) 0.2839(4) 0.4057(3) 0.0282(9) Uani 1 1 d . . .
H20 H -0.0434 0.2529 0.3562 0.034 Uiso 1 1 calc R . .
C29 C 0.3166(3) 0.2026(3) 0.3245(2) 0.0184(8) Uani 1 1 d . . .
C30 C 0.3001(4) 0.3079(3) 0.3426(3) 0.0241(9) Uani 1 1 d . . .
H21 H 0.2252 0.3547 0.3808 0.029 Uiso 1 1 calc R . .
C31 C 0.3931(4) 0.3443(4) 0.3050(3) 0.0282(9) Uani 1 1 d . . .
H22 H 0.3814 0.4165 0.3173 0.034 Uiso 1 1 calc R . .
C32 C 0.5023(4) 0.2772(4) 0.2498(3) 0.0265(9) Uani 1 1 d . . .
H23 H 0.5654 0.3031 0.2242 0.032 Uiso 1 1 calc R . .
C33 C 0.5200(4) 0.1717(4) 0.2316(3) 0.0278(9) Uani 1 1 d . . .
H24 H 0.5958 0.1247 0.1944 0.033 Uiso 1 1 calc R . .
C34 C 0.4270(4) 0.1349(4) 0.2679(3) 0.0236(8) Uani 1 1 d . . .
H25 H 0.4385 0.0636 0.2542 0.028 Uiso 1 1 calc R . .
P2 P 0.14523(9) 0.24024(8) 0.14960(6) 0.01523(19) Uani 1 1 d . . .
C35 C -0.0050(3) 0.2847(3) 0.1349(2) 0.0156(7) Uani 1 1 d . . .
C36 C -0.0574(3) 0.2061(3) 0.1618(2) 0.0172(8) Uani 1 1 d . . .
H26 H -0.0189 0.1320 0.1932 0.021 Uiso 1 1 calc R . .
C37 C -0.1666(3) 0.2361(3) 0.1428(3) 0.0199(8) Uani 1 1 d . . .
H27 H -0.2018 0.1819 0.1611 0.024 Uiso 1 1 calc R . .
C38 C -0.2235(4) 0.3427(4) 0.0981(3) 0.0236(8) Uani 1 1 d . . .
H28 H -0.2960 0.3609 0.0832 0.028 Uiso 1 1 calc R . .
C39 C -0.1753(4) 0.4247(3) 0.0743(3) 0.0239(9) Uani 1 1 d . . .
H29 H -0.2168 0.5001 0.0462 0.029 Uiso 1 1 calc R . .
C40 C -0.0664(3) 0.3949(3) 0.0922(3) 0.0205(8) Uani 1 1 d . . .
H30 H -0.0327 0.4501 0.0752 0.025 Uiso 1 1 calc R . .
C41 C 0.2484(3) 0.2231(3) 0.0336(2) 0.0172(8) Uani 1 1 d . . .
C42 C 0.3706(4) 0.1590(3) 0.0257(3) 0.0233(8) Uani 1 1 d . . .
H31 H 0.3988 0.1250 0.0792 0.028 Uiso 1 1 calc R . .
C43 C 0.4533(4) 0.1435(4) -0.0604(3) 0.0267(9) Uani 1 1 d . . .
H32 H 0.5379 0.0997 -0.0656 0.032 Uiso 1 1 calc R . .
C44 C 0.4121(4) 0.1922(4) -0.1381(3) 0.0306(10) Uani 1 1 d . . .
H33 H 0.4682 0.1816 -0.1970 0.037 Uiso 1 1 calc R . .
C45 C 0.2896(4) 0.2560(4) -0.1302(3) 0.0272(9) Uani 1 1 d . . .
H34 H 0.2617 0.2892 -0.1838 0.033 Uiso 1 1 calc R . .
C46 C 0.2067(4) 0.2724(3) -0.0451(3) 0.0220(8) Uani 1 1 d . . .
H35 H 0.1223 0.3167 -0.0402 0.026 Uiso 1 1 calc R . .
C47 C 0.1358(3) 0.3740(3) 0.1724(2) 0.0165(7) Uani 1 1 d . . .
C48 C 0.0289(4) 0.4514(3) 0.2248(3) 0.0235(8) Uani 1 1 d . . .
H36 H -0.0400 0.4337 0.2501 0.028 Uiso 1 1 calc R . .
C49 C 0.0217(4) 0.5528(3) 0.2403(3) 0.0279(9) Uani 1 1 d . . .
H37 H -0.0524 0.6054 0.2749 0.033 Uiso 1 1 calc R . .
C50 C 0.1225(4) 0.5786(4) 0.2055(3) 0.0292(10) Uani 1 1 d . . .
H38 H 0.1176 0.6485 0.2166 0.035 Uiso 1 1 calc R . .
C51 C 0.2302(4) 0.5017(4) 0.1546(3) 0.0262(9) Uani 1 1 d . . .
H39 H 0.2996 0.5187 0.1312 0.031 Uiso 1 1 calc R . .
C52 C 0.2369(4) 0.4007(3) 0.1378(3) 0.0209(8) Uani 1 1 d . . .
H40 H 0.3109 0.3488 0.1024 0.025 Uiso 1 1 calc R . .
C53 C 0.5035(12) 0.360(2) 0.5647(15) 0.156(12) Uani 0.536(10) 1 d P A 2
H41 H 0.5756 0.2956 0.5824 0.187 Uiso 0.536(10) 1 calc PR A 2
H42 H 0.5249 0.3765 0.4971 0.187 Uiso 0.536(10) 1 calc PR A 2
Cl1 Cl 0.4678(6) 0.4760(4) 0.6093(4) 0.085(2) Uani 0.536(10) 1 d P A 2
Cl2 Cl 0.3694(6) 0.3150(5) 0.6064(3) 0.0789(18) Uani 0.536(10) 1 d P A 2
C54 C 0.4691(11) 0.3128(12) 0.5979(9) 0.051(4) Uani 0.464(10) 1 d P A 1
H43 H 0.5358 0.2519 0.6241 0.061 Uiso 0.464(10) 1 calc PR A 1
H44 H 0.5038 0.3304 0.5316 0.061 Uiso 0.464(10) 1 calc PR A 1
Cl3 Cl 0.4053(7) 0.4314(6) 0.6494(4) 0.099(3) Uani 0.464(10) 1 d P A 1
Cl4 Cl 0.3505(5) 0.2602(9) 0.6148(4) 0.090(2) Uani 0.464(10) 1 d P A 1

loop_
_atom_site_aniso_label
_atom_site_aniso_U_11
_atom_site_aniso_U_22
_atom_site_aniso_U_33
_atom_site_aniso_U_23
_atom_site_aniso_U_13
_atom_site_aniso_U_12
Pt1 0.01638(8) 0.01242(8) 0.01513(8) -0.00128(5) -0.00622(5) -0.00675(6)
Se1 0.0227(2) 0.01418(18) 0.01466(18) -0.00072(14) -0.00626(14) -0.00839(15)
C1 0.0189(19) 0.0154(18) 0.0123(18) -0.0029(14) -0.0036(14) -0.0076(15)
C2 0.0164(18) 0.0141(18) 0.0168(19) -0.0039(14) -0.0031(14) -0.0068(15)
C3 0.0189(19) 0.0123(18) 0.021(2) 0.0007(14) -0.0075(15) -0.0089(15)
C4 0.0178(19) 0.0157(18) 0.022(2) -0.0039(15) -0.0023(15) -0.0103(16)
C5 0.022(2) 0.0159(19) 0.022(2) -0.0020(15) -0.0060(16) -0.0092(16)
C6 0.018(2) 0.0146(19) 0.031(2) -0.0015(16) -0.0071(16) -0.0077(16)
C7 0.0170(19) 0.0193(19) 0.028(2) -0.0103(16) -0.0019(16) -0.0083(16)
C8 0.024(2) 0.0189(19) 0.0174(19) -0.0025(15) -0.0030(15) -0.0142(17)
C9 0.0206(19) 0.0142(18) 0.0198(19) -0.0013(14) -0.0049(15) -0.0111(16)
C10 0.0187(19) 0.0105(17) 0.022(2) -0.0027(14) -0.0055(15) -0.0065(15)
C11 0.024(2) 0.0175(19) 0.020(2) -0.0003(15) -0.0050(16) -0.0102(17)
C12 0.021(2) 0.027(2) 0.032(2) -0.0061(18) -0.0002(17) -0.0114(18)
C13 0.021(2) 0.026(2) 0.036(2) -0.0040(18) -0.0092(17) -0.0134(18)
C14 0.024(2) 0.020(2) 0.022(2) -0.0025(16) -0.0088(16) -0.0101(17)
C15 0.0206(19) 0.0117(17) 0.021(2) -0.0010(14) -0.0068(15) -0.0077(15)
C16 0.022(2) 0.0155(18) 0.0157(18) -0.0014(14) -0.0062(15) -0.0092(16)
P1 0.0181(5) 0.0166(5) 0.0159(5) -0.0021(4) -0.0058(4) -0.0088(4)
C17 0.025(2) 0.0192(19) 0.0176(19) -0.0052(15) -0.0082(15) -0.0091(17)
C18 0.025(2) 0.023(2) 0.022(2) -0.0043(16) -0.0080(16) -0.0107(18)
C19 0.040(3) 0.026(2) 0.021(2) -0.0001(17) -0.0082(18) -0.020(2)
C20 0.049(3) 0.031(2) 0.027(2) 0.0099(19) -0.019(2) -0.022(2)
C21 0.032(3) 0.037(3) 0.041(3) 0.006(2) -0.020(2) -0.014(2)
C22 0.031(2) 0.036(2) 0.024(2) 0.0070(18) -0.0129(18) -0.020(2)
C23 0.026(2) 0.019(2) 0.0172(19) 0.0007(15) -0.0049(16) -0.0110(17)
C24 0.035(2) 0.026(2) 0.022(2) -0.0018(17) -0.0056(18) -0.0152(19)
C25 0.056(3) 0.027(2) 0.024(2) -0.0080(18) 0.001(2) -0.018(2)
C26 0.034(3) 0.038(3) 0.038(3) -0.013(2) 0.006(2) -0.005(2)
C27 0.026(2) 0.044(3) 0.048(3) -0.007(2) -0.007(2) -0.013(2)
C28 0.026(2) 0.028(2) 0.031(2) -0.0040(18) -0.0065(18) -0.0125(19)
C29 0.022(2) 0.023(2) 0.0166(19) 0.0015(15) -0.0115(15) -0.0115(17)
C30 0.027(2) 0.025(2) 0.024(2) -0.0013(16) -0.0064(17) -0.0150(18)
C31 0.037(2) 0.028(2) 0.031(2) 0.0006(18) -0.0147(19) -0.021(2)
C32 0.030(2) 0.034(2) 0.022(2) 0.0090(17) -0.0108(17) -0.022(2)
C33 0.022(2) 0.038(2) 0.022(2) 0.0013(18) -0.0049(16) -0.0140(19)
C34 0.025(2) 0.025(2) 0.023(2) -0.0013(16) -0.0082(16) -0.0118(18)
P2 0.0183(5) 0.0131(5) 0.0172(5) 0.0001(4) -0.0069(4) -0.0084(4)
C35 0.0160(18) 0.0177(19) 0.0132(18) -0.0015(14) -0.0036(14) -0.0075(15)
C36 0.0165(19) 0.0153(18) 0.0192(19) -0.0013(14) -0.0049(15) -0.0065(15)
C37 0.0167(19) 0.021(2) 0.025(2) -0.0044(16) -0.0032(15) -0.0103(16)
C38 0.019(2) 0.029(2) 0.025(2) -0.0074(17) -0.0066(16) -0.0100(18)
C39 0.023(2) 0.021(2) 0.027(2) 0.0014(16) -0.0132(17) -0.0064(17)
C40 0.022(2) 0.021(2) 0.022(2) 0.0010(16) -0.0068(16) -0.0126(17)
C41 0.022(2) 0.0151(18) 0.0186(19) -0.0027(14) -0.0038(15) -0.0122(16)
C42 0.028(2) 0.023(2) 0.025(2) -0.0002(16) -0.0090(17) -0.0152(18)
C43 0.022(2) 0.026(2) 0.036(2) -0.0085(18) -0.0018(18) -0.0146(18)
C44 0.035(3) 0.033(2) 0.027(2) -0.0096(18) 0.0049(18) -0.022(2)
C45 0.034(2) 0.034(2) 0.019(2) -0.0031(17) -0.0054(17) -0.020(2)
C46 0.024(2) 0.023(2) 0.021(2) -0.0003(16) -0.0049(16) -0.0136(18)
C47 0.022(2) 0.0119(17) 0.0172(19) 0.0018(14) -0.0102(15) -0.0069(15)
C48 0.026(2) 0.020(2) 0.027(2) -0.0020(16) -0.0090(17) -0.0105(17)
C49 0.035(2) 0.018(2) 0.030(2) -0.0090(17) -0.0073(18) -0.0084(19)
C50 0.049(3) 0.020(2) 0.026(2) -0.0002(17) -0.0116(19) -0.020(2)
C51 0.043(3) 0.028(2) 0.022(2) 0.0039(17) -0.0119(18) -0.028(2)
C52 0.027(2) 0.020(2) 0.020(2) 0.0024(15) -0.0078(16) -0.0137(17)
C53 0.013(6) 0.30(3) 0.19(2) -0.18(2) 0.033(9) -0.059(12)
Cl1 0.097(4) 0.069(3) 0.087(3) 0.005(2) -0.065(3) -0.012(2)
Cl2 0.074(4) 0.086(3) 0.056(2) -0.014(2) -0.012(2) -0.017(2)
C54 0.011(7) 0.071(9) 0.036(7) -0.014(6) -0.008(5) 0.015(6)
Cl3 0.107(4) 0.101(4) 0.075(3) 0.007(3) -0.057(3) -0.019(4)
Cl4 0.069(3) 0.161(7) 0.058(3) -0.040(4) 0.0086(19) -0.066(4)

loop_
_atom_type_symbol
_atom_type_description
_atom_type_scat_dispersion_real
_atom_type_scat_dispersion_imag
_atom_type_scat_source
C C 0.0033 0.0016 'International Tables Vol C Tables 4.2.6.8 and 6.1.1.4'
H H 0.0000 0.0000 'International Tables Vol C Tables 4.2.6.8 and 6.1.1.4'
P P 0.1023 0.0942 'International Tables Vol C Tables 4.2.6.8 and 6.1.1.4'
Cl Cl 0.1484 0.1585 'International Tables Vol C Tables 4.2.6.8 and 6.1.1.4'
Se Se -0.0929 2.2259 'International Tables Vol C Tables 4.2.6.8 and 6.1.1.4'
Pt Pt -1.7033 8.3905 'International Tables Vol C Tables 4.2.6.8 and 6.1.1.4'

loop_
_geom_angle_atom_site_label_1
_geom_angle_atom_site_label_2
_geom_angle_atom_site_label_3
_geom_angle
C2 Pt1 P2 92.17(10)
C2 Pt1 P1 167.39(10)
P2 Pt1 P1 99.70(3)
C2 Pt1 Se1 73.45(10)
P2 Pt1 Se1 161.42(3)
P1 Pt1 Se1 95.73(2)
C1 Se1 Pt1 80.62(10)
C10 C1 C4 106.5(3)
C10 C1 C2 105.2(3)
C4 C1 C2 108.1(3)
C10 C1 Se1 120.0(2)
C4 C1 Se1 116.3(3)
C2 C1 Se1 99.3(2)
C3 C2 C1 112.3(3)
C3 C2 Pt1 141.6(3)
C1 C2 Pt1 105.9(2)
C2 C3 C16 114.3(3)
C5 C4 C9 120.1(3)
C5 C4 C1 127.8(3)
C9 C4 C1 112.1(3)
C4 C5 C6 119.6(4)
C7 C6 C5 120.3(4)
C6 C7 C8 120.7(4)
C9 C8 C7 119.3(4)
C8 C9 C4 119.9(3)
C8 C9 C16 127.5(3)
C4 C9 C16 112.5(3)
C11 C10 C15 120.4(3)
C11 C10 C1 127.6(3)
C15 C10 C1 112.0(3)
C10 C11 C12 119.2(4)
C13 C12 C11 120.3(4)
C12 C13 C14 120.6(4)
C15 C14 C13 119.0(4)
C14 C15 C10 120.5(3)
C14 C15 C16 126.8(3)
C10 C15 C16 112.7(3)
C9 C16 C15 106.3(3)
C9 C16 C3 106.2(3)
C15 C16 C3 104.5(3)
C23 P1 C29 108.53(18)
C23 P1 C17 100.54(17)
C29 P1 C17 104.18(17)
C23 P1 Pt1 118.24(13)
C29 P1 Pt1 110.76(12)
C17 P1 Pt1 113.31(12)
C22 C17 C18 118.7(4)
C22 C17 P1 124.6(3)
C18 C17 P1 116.7(3)
C19 C18 C17 120.2(4)
C20 C19 C18 120.4(4)
C19 C20 C21 120.2(4)
C22 C21 C20 119.9(4)
C21 C22 C17 120.6(4)
C24 C23 C28 119.5(4)
C24 C23 P1 122.8(3)
C28 C23 P1 117.6(3)
C23 C24 C25 119.8(4)
C26 C25 C24 120.0(4)
C27 C26 C25 120.3(4)
C26 C27 C28 120.1(5)
C27 C28 C23 120.2(4)
C30 C29 C34 119.4(3)
C30 C29 P1 124.7(3)
C34 C29 P1 115.8(3)
C31 C30 C29 119.9(4)
C32 C31 C30 120.7(4)
C31 C32 C33 119.9(4)
C32 C33 C34 119.9(4)
C33 C34 C29 120.1(4)
C47 P2 C35 102.88(17)
C47 P2 C41 102.29(16)
C35 P2 C41 104.86(17)
C47 P2 Pt1 121.44(12)
C35 P2 Pt1 109.79(12)
C41 P2 Pt1 113.89(12)
C36 C35 C40 118.7(3)
C36 C35 P2 119.9(3)
C40 C35 P2 121.3(3)
C35 C36 C37 120.0(3)
C38 C37 C36 120.7(3)
C37 C38 C39 120.2(4)
C40 C39 C38 119.3(4)
C39 C40 C35 121.0(3)
C42 C41 C46 119.8(3)
C42 C41 P2 117.7(3)
C46 C41 P2 122.5(3)
C41 C42 C43 120.4(4)
C44 C43 C42 119.7(4)
C45 C44 C43 119.9(4)
C44 C45 C46 120.8(4)
C45 C46 C41 119.3(4)
C48 C47 C52 118.3(3)
C48 C47 P2 121.2(3)
C52 C47 P2 120.4(3)
C49 C48 C47 121.0(4)
C48 C49 C50 120.3(4)
C51 C50 C49 119.6(4)
C52 C51 C50 120.2(4)
C51 C52 C47 120.6(4)
Cl1 C53 Cl2 111.0(8)
Cl3 C54 Cl4 108.9(7)

loop_
_geom_bond_atom_site_label_1
_geom_bond_atom_site_label_2
_geom_bond_distance
Pt1 C2 2.046(3)
Pt1 P2 2.2596(9)
Pt1 P1 2.3083(9)
Pt1 Se1 2.4393(4)
Se1 C1 1.980(3)
C1 C10 1.516(5)
C1 C4 1.516(5)
C1 C2 1.543(5)
C2 C3 1.338(5)
C3 C16 1.544(5)
C4 C5 1.378(5)
C4 C9 1.406(5)
C5 C6 1.383(5)
C6 C7 1.380(5)
C7 C8 1.386(5)
C8 C9 1.382(5)
C9 C16 1.519(5)
C10 C11 1.379(5)
C10 C15 1.399(5)
C11 C12 1.401(6)
C12 C13 1.377(6)
C13 C14 1.400(5)
C14 C15 1.382(5)
C15 C16 1.533(5)
P1 C23 1.821(4)
P1 C29 1.827(4)
P1 C17 1.833(4)
C17 C22 1.387(6)
C17 C18 1.404(5)
C18 C19 1.378(6)
C19 C20 1.371(6)
C20 C21 1.385(6)
C21 C22 1.383(6)
C23 C24 1.388(5)
C23 C28 1.392(6)
C24 C25 1.389(6)
C25 C26 1.380(7)
C26 C27 1.376(7)
C27 C28 1.380(6)
C29 C30 1.390(5)
C29 C34 1.397(5)
C30 C31 1.385(5)
C31 C32 1.377(6)
C32 C33 1.386(6)
C33 C34 1.388(5)
P2 C47 1.827(4)
P2 C35 1.828(4)
P2 C41 1.837(4)
C35 C36 1.391(5)
C35 C40 1.401(5)
C36 C37 1.394(5)
C37 C38 1.370(5)
C38 C39 1.396(5)
C39 C40 1.384(5)
C41 C42 1.373(5)
C41 C46 1.399(5)
C42 C43 1.392(5)
C43 C44 1.382(6)
C44 C45 1.375(6)
C45 C46 1.382(5)
C47 C48 1.394(5)
C47 C52 1.400(5)
C48 C49 1.373(5)
C49 C50 1.389(6)
C50 C51 1.386(6)
C51 C52 1.380(5)
C53 Cl1 1.64(2)
C53 Cl2 1.939(15)
C54 Cl3 1.660(15)
C54 Cl4 1.874(15)
